data_2100433
loop_
_publ_author_name
'Bartlett, Stewart W.'
'Coles, Simon J.'
'Davies, David B.'
'Hursthouse, Michael B.'
'\.Ibi\,sogundefinedlu, Hanife'
'Kili\,c, Adem'
'Shaw, Robert A.'
'\"Un, \.Ilker'

_publ_section_title
;
 Structural investigations of phosphorus--nitrogen compounds. 7.
 Relationships between physical properties, electron densities,
 reaction mechanisms and hydrogen-bonding motifs of
 N~3~P~3~Cl~(6{-~<i>n</i>)}(NHBu^<i>t^</i>)~<i>n~</i> derivatives
;
_journal_coeditor_code DE5025
_journal_date_accepted 2006-01-08
_journal_date_recd_electronic 2005-11-02
_journal_issue 2
_journal_name_full 'Acta Crystallographica Section B'
_journal_page_first 321
_journal_page_last 329
_journal_paper_category FA
_journal_paper_doi 10.1107/S0108768106000851
_journal_volume 62
_journal_year 2006
_chemical_formula_sum 'C16 H40 Cl2 N7 P3'
_chemical_formula_weight 494.36
_chemical_melting_point 429.15
_chemical_name_systematic 1,1-bis(tert-butylamino)-3-tert-butylamino,3,5,5-tetrachlorocyclotriphosphazene
_space_group_IT_number 14
_symmetry_cell_setting monoclinic
_symmetry_space_group_name_Hall '-P 2yn'
_symmetry_space_group_name_H-M 'P 1 21/n 1'
_atom_sites_solution_hydrogens geom
_atom_sites_solution_primary direct
_atom_sites_solution_secondary difmap
_audit_creation_method SHELXL-97
_cell_angle_alpha 90.00
_cell_angle_beta 95.9030(10)
_cell_angle_gamma 90.00
_cell_formula_units_Z 4
_cell_length_a 12.5207(2)
_cell_length_b 16.1282(2)
_cell_length_c 13.1311(2)
_cell_measurement_reflns_used 16145
_cell_measurement_temperature 120(2)
_cell_measurement_theta_max 27.48
_cell_measurement_theta_min 2.91
_cell_volume 2637.59(7)
_computing_cell_refinement 'DENZO & COLLECT'
_computing_data_collection 'DENZO (Otwinowski & Minor, 1997) & COLLECT (Hooft, 1998)'
_computing_data_reduction 'DENZO & COLLECT'
_computing_structure_refinement 'SHELXL-97 (Sheldrick, 1997)'
_computing_structure_solution 'SHELXS-97 (Sheldrick, 1997)'
_diffrn_ambient_temperature 120(2)
_diffrn_detector_area_resol_mean 9.091
_diffrn_measured_fraction_theta_full 0.991
_diffrn_measured_fraction_theta_max 0.991
_diffrn_measurement_device_type 'Nonius KappaCCD'
_diffrn_measurement_method '\f & \w scans'
_diffrn_radiation_monochromator graphite
_diffrn_radiation_source 'Nonius FR591 rotating anode'
_diffrn_radiation_type MoK\a
_diffrn_radiation_wavelength 0.71073
_diffrn_reflns_av_R_equivalents 0.0566
_diffrn_reflns_av_sigmaI/netI 0.0370
_diffrn_reflns_limit_h_max 16
_diffrn_reflns_limit_h_min -16
_diffrn_reflns_limit_k_max 20
_diffrn_reflns_limit_k_min -20
_diffrn_reflns_limit_l_max 17
_diffrn_reflns_limit_l_min -17
_diffrn_reflns_number 29576
_diffrn_reflns_theta_full 27.48
_diffrn_reflns_theta_max 27.48
_diffrn_reflns_theta_min 2.97
_exptl_absorpt_coefficient_mu 0.445
_exptl_absorpt_correction_T_max 0.8970
_exptl_absorpt_correction_T_min 0.8422
_exptl_absorpt_correction_type multi-scan
_exptl_absorpt_process_details 'SORTAV (Blessing, 1997)'
_exptl_crystal_colour Colourless
_exptl_crystal_density_diffrn 1.245
_exptl_crystal_density_method 'not measured'
_exptl_crystal_description Block
_exptl_crystal_F_000 1056
_exptl_crystal_size_max 0.40
_exptl_crystal_size_mid 0.25
_exptl_crystal_size_min 0.25
_refine_diff_density_max 0.270
_refine_diff_density_min -0.334
_refine_ls_extinction_coef 0.0099(11)
_refine_ls_extinction_expression Fc^*^=kFc[1+0.001xFc^2^\l^3^/sin(2\q)]^-1/4^
_refine_ls_extinction_method SHELXL
_refine_ls_goodness_of_fit_ref 1.038
_refine_ls_hydrogen_treatment mixed
_refine_ls_matrix_type full
_refine_ls_number_parameters 270
_refine_ls_number_reflns 5994
_refine_ls_number_restraints 0
_refine_ls_restrained_S_all 1.038
_refine_ls_R_factor_all 0.0477
_refine_ls_R_factor_gt 0.0382
_refine_ls_shift/su_max 0.030
_refine_ls_shift/su_mean 0.006
_refine_ls_structure_factor_coef Fsqd
_refine_ls_weighting_details 'calc w=1/[\s^2^(Fo^2^)+(0.0430P)^2^+1.1457P] where P=(Fo^2^+2Fc^2^)/3'
_refine_ls_weighting_scheme calc
_refine_ls_wR_factor_gt 0.0943
_refine_ls_wR_factor_ref 0.1003
_reflns_number_gt 5106
_reflns_number_total 5994
_reflns_threshold_expression >2sigma(I)
_cod_data_source_file de5025.cif
_cod_data_source_block 4
_cod_depositor_comments
;
The following automatic conversions were performed:
'_symmetry_cell_setting' value 'Monoclinic' changed to 'monoclinic'
according to '/home/saulius/struct/CIF-dictionaries/cif_core.dic'
dictionary named 'cif_core.dic' version 2.4.1 from 2010-06-29.

Automatic conversion script
Id: cif_fix_enum 1527 2010-12-29 10:47:43Z saulius 

The following automatic conversions were performed:

'_chemical_melting_point' value '156\%C' was changed to '429.15' - it
was converted from degrees Celsius(C) to Kelvins(K).

Automatic conversion script
Id: cif_fix_values 1646 2011-03-28 12:23:43Z adriana 

The following automatic conversions were performed:

'_chemical_melting_point' value '156\%C' was changed to '429.15' - it
was converted from degrees Celsius(C) to
Kelvins(K).

'_symmetry_cell_setting' value 'Monoclinic' changed to
'monoclinic' according to
/home/saulius/struct/CIF-dictionaries/cif_core.dic dictionary named
'cif_core.dic' version 2.4.1 from 2010-06-29.

Automatic conversion script
Id: cif_fix_values 1715 2011-07-08 13:25:40Z adriana 
;
_cod_original_sg_symbol_H-M P2(1)/n
_cod_database_code 2100433

loop_
_symmetry_equiv_pos_as_xyz
'x, y, z'
'-x+1/2, y+1/2, -z+1/2'
'-x, -y, -z'
'x-1/2, -y-1/2, z-1/2'

loop_
_atom_site_type_symbol
_atom_site_label
_atom_site_fract_x
_atom_site_fract_y
_atom_site_fract_z
_atom_site_U_iso_or_equiv
_atom_site_adp_type
_atom_site_calc_flag
_atom_site_refinement_flags
_atom_site_occupancy
H H1 0.5933(18) -0.0370(13) 0.5905(17) 0.042(6) Uiso d . 1
H H11 0.4996(18) 0.1429(14) 0.6398(17) 0.045(6) Uiso d . 1
H H31 0.5229(18) 0.2541(14) 0.3219(17) 0.042(7) Uiso d . 1
H H21 0.6316(19) 0.0881(16) 0.3033(19) 0.055(7) Uiso d . 1
P P1 0.63377(3) 0.08705(2) 0.58445(3) 0.02532(12) Uani d . 1
P P3 0.63247(3) 0.18505(3) 0.40326(3) 0.02778(12) Uani d . 1
P P2 0.80248(3) 0.19328(3) 0.55589(4) 0.03258(13) Uani d . 1
Cl Cl2 0.84288(5) 0.29406(3) 0.64477(4) 0.05608(16) Uani d . 1
Cl Cl1 0.95356(4) 0.15530(4) 0.53476(5) 0.05977(17) Uani d . 1
N N3 0.58128(11) 0.11988(8) 0.47570(10) 0.0278(3) Uani d . 1
N N5 0.54212(12) 0.10666(9) 0.66307(11) 0.0304(3) Uani d . 1
N N4 0.64835(12) -0.01365(9) 0.59446(11) 0.0301(3) Uani d . 1
N N1 0.75032(11) 0.12700(9) 0.62159(11) 0.0325(3) Uani d . 1
N N2 0.74589(12) 0.22426(9) 0.45138(11) 0.0350(3) Uani d . 1
C C3 0.76775(17) -0.04221(12) 0.45807(16) 0.0447(5) Uani d . 1
H H3A 0.7933 0.0152 0.4587 0.067 Uiso calc R 1
H H3B 0.7042 -0.0477 0.4084 0.067 Uiso calc R 1
H H3C 0.8244 -0.0792 0.4388 0.067 Uiso calc R 1
N N6 0.64041(14) 0.13570(10) 0.29421(11) 0.0364(3) Uani d . 1
N N7 0.55544(14) 0.26399(10) 0.36771(13) 0.0377(4) Uani d . 1
C C1 0.73873(14) -0.06543(11) 0.56431(14) 0.0333(4) Uani d . 1
C C5 0.55491(15) 0.11040(11) 0.77714(13) 0.0363(4) Uani d . 1
C C2 0.83600(16) -0.05749(14) 0.64443(18) 0.0503(5) Uani d . 1
H H2A 0.8152 -0.0727 0.7119 0.076 Uiso calc R 1
H H2B 0.8619 -0.0001 0.6462 0.076 Uiso calc R 1
H H2C 0.8932 -0.0946 0.6265 0.076 Uiso calc R 1
C C4 0.69899(17) -0.15479(11) 0.56321(16) 0.0435(5) Uani d . 1
H H4A 0.6803 -0.1698 0.6315 0.065 Uiso calc R 1
H H4B 0.7557 -0.1918 0.5439 0.065 Uiso calc R 1
H H4C 0.6354 -0.1603 0.5135 0.065 Uiso calc R 1
C C9 0.71139(18) 0.15448(13) 0.21300(14) 0.0462(5) Uani d . 1
C C13 0.53940(17) 0.34388(12) 0.41971(17) 0.0451(5) Uani d . 1
C C14 0.5342(2) 0.33081(15) 0.53378(19) 0.0596(6) Uani d . 1
H H14A 0.6028 0.3083 0.5646 0.089 Uiso calc R 1
H H14B 0.4764 0.2918 0.5442 0.089 Uiso calc R 1
H H14C 0.5202 0.3839 0.5661 0.089 Uiso calc R 1
C C7 0.6104(2) 0.19089(16) 0.81287(18) 0.0641(7) Uani d . 1
H H7A 0.5687 0.2381 0.7835 0.096 Uiso calc R 1
H H7B 0.6826 0.1923 0.7904 0.096 Uiso calc R 1
H H7C 0.6156 0.1940 0.8878 0.096 Uiso calc R 1
C C11 0.7121(2) 0.24687(15) 0.19187(18) 0.0636(7) Uani d . 1
H H11A 0.6387 0.2656 0.1706 0.095 Uiso calc R 1
H H11B 0.7578 0.2583 0.1372 0.095 Uiso calc R 1
H H11C 0.7402 0.2764 0.2542 0.095 Uiso calc R 1
C C6 0.4424(2) 0.10919(19) 0.81066(19) 0.0659(7) Uani d . 1
H H6A 0.4021 0.1574 0.7819 0.099 Uiso calc R 1
H H6B 0.4467 0.1112 0.8856 0.099 Uiso calc R 1
H H6C 0.4056 0.0582 0.7861 0.099 Uiso calc R 1
C C8 0.6176(2) 0.03628(16) 0.82168(16) 0.0665(7) Uani d . 1
H H8A 0.6902 0.0373 0.8000 0.100 Uiso calc R 1
H H8B 0.5812 -0.0149 0.7973 0.100 Uiso calc R 1
H H8C 0.6220 0.0384 0.8966 0.100 Uiso calc R 1
C C16 0.6307(3) 0.40328(15) 0.4028(3) 0.0764(8) Uani d . 1
H H16A 0.6335 0.4117 0.3292 0.115 Uiso calc R 1
H H16B 0.6989 0.3797 0.4329 0.115 Uiso calc R 1
H H16C 0.6184 0.4566 0.4355 0.115 Uiso calc R 1
C C15 0.4322(2) 0.37871(17) 0.3725(3) 0.0849(10) Uani d . 1
H H15A 0.4350 0.3874 0.2990 0.127 Uiso calc R 1
H H15B 0.4180 0.4316 0.4052 0.127 Uiso calc R 1
H H15C 0.3746 0.3394 0.3830 0.127 Uiso calc R 1
C C10 0.8250(2) 0.1240(2) 0.2457(2) 0.0788(9) Uani d . 1
H H10A 0.8236 0.0642 0.2588 0.118 Uiso calc R 1
H H10B 0.8537 0.1529 0.3082 0.118 Uiso calc R 1
H H10C 0.8708 0.1352 0.1911 0.118 Uiso calc R 1
C C12 0.6643(3) 0.1099(2) 0.11594(18) 0.0873(10) Uani d . 1
H H12A 0.6638 0.0500 0.1284 0.131 Uiso calc R 1
H H12B 0.7083 0.1219 0.0601 0.131 Uiso calc R 1
H H12C 0.5908 0.1292 0.0971 0.131 Uiso calc R 1

loop_
_atom_site_aniso_label
_atom_site_aniso_U_11
_atom_site_aniso_U_22
_atom_site_aniso_U_33
_atom_site_aniso_U_12
_atom_site_aniso_U_13
_atom_site_aniso_U_23
P1 0.0261(2) 0.0272(2) 0.0223(2) 0.00094(15) 0.00046(15) -0.00082(15)
P3 0.0311(2) 0.0283(2) 0.0236(2) -0.00109(16) 0.00111(16) 0.00031(16)
P2 0.0271(2) 0.0378(3) 0.0321(2) -0.00539(17) -0.00020(18) -0.00413(18)
Cl2 0.0661(4) 0.0490(3) 0.0506(3) -0.0197(2) -0.0065(3) -0.0131(2)
Cl1 0.0278(2) 0.0839(4) 0.0679(4) 0.0016(2) 0.0064(2) -0.0007(3)
N3 0.0272(7) 0.0316(7) 0.0239(7) -0.0024(5) -0.0019(5) 0.0015(5)
N5 0.0323(7) 0.0341(7) 0.0250(7) 0.0063(6) 0.0037(6) 0.0000(6)
N4 0.0301(7) 0.0276(7) 0.0326(7) 0.0019(6) 0.0033(6) 0.0001(6)
N1 0.0290(7) 0.0383(8) 0.0286(7) -0.0027(6) -0.0047(6) -0.0004(6)
N2 0.0340(8) 0.0384(8) 0.0321(8) -0.0085(6) 0.0014(6) 0.0027(6)
C3 0.0504(11) 0.0439(11) 0.0419(11) 0.0110(9) 0.0143(9) -0.0009(8)
N6 0.0513(9) 0.0328(8) 0.0255(7) -0.0035(7) 0.0064(7) 0.0005(6)
N7 0.0455(9) 0.0316(8) 0.0337(9) 0.0034(7) -0.0059(7) 0.0000(7)
C1 0.0341(9) 0.0323(9) 0.0332(9) 0.0085(7) 0.0015(7) -0.0014(7)
C5 0.0450(10) 0.0392(9) 0.0254(8) -0.0006(8) 0.0074(7) -0.0039(7)
C2 0.0401(10) 0.0528(12) 0.0551(13) 0.0142(9) -0.0099(10) -0.0050(10)
C4 0.0521(11) 0.0316(9) 0.0459(11) 0.0090(8) 0.0010(9) 0.0004(8)
C9 0.0626(13) 0.0510(12) 0.0271(9) -0.0049(10) 0.0139(9) 0.0026(8)
C13 0.0525(12) 0.0300(9) 0.0525(12) 0.0056(8) 0.0040(10) -0.0013(8)
C14 0.0730(16) 0.0506(13) 0.0573(14) 0.0064(11) 0.0169(12) -0.0156(11)
C7 0.0888(19) 0.0628(15) 0.0413(12) -0.0232(13) 0.0095(12) -0.0190(11)
C11 0.0826(18) 0.0592(14) 0.0522(14) -0.0116(12) 0.0224(12) 0.0149(11)
C6 0.0584(14) 0.0952(19) 0.0476(13) -0.0038(13) 0.0223(11) -0.0077(13)
C8 0.103(2) 0.0694(16) 0.0267(10) 0.0293(14) 0.0026(11) 0.0066(10)
C16 0.097(2) 0.0361(12) 0.101(2) -0.0156(12) 0.0297(18) -0.0048(13)
C15 0.091(2) 0.0548(15) 0.102(2) 0.0380(14) -0.0250(18) -0.0109(15)
C10 0.0745(18) 0.112(2) 0.0562(15) 0.0246(16) 0.0362(14) 0.0176(15)
C12 0.134(3) 0.099(2) 0.0318(12) -0.043(2) 0.0274(15) -0.0190(13)

loop_
_atom_type_symbol
_atom_type_description
_atom_type_scat_dispersion_real
_atom_type_scat_dispersion_imag
_atom_type_scat_source
C C 0.0033 0.0016 'International Tables Vol C Tables 4.2.6.8 and 6.1.1.4'
H H 0.0000 0.0000 'International Tables Vol C Tables 4.2.6.8 and 6.1.1.4'
N N 0.0061 0.0033 'International Tables Vol C Tables 4.2.6.8 and 6.1.1.4'
P P 0.1023 0.0942 'International Tables Vol C Tables 4.2.6.8 and 6.1.1.4'
Cl Cl 0.1484 0.1585 'International Tables Vol C Tables 4.2.6.8 and 6.1.1.4'

loop_
_geom_angle_atom_site_label_1
_geom_angle_atom_site_label_2
_geom_angle_atom_site_label_3
_geom_angle
N3 P1 N1 114.26(7)
N3 P1 N4 115.59(8)
N1 P1 N4 106.27(8)
N3 P1 N5 104.28(7)
N1 P1 N5 113.40(8)
N4 P1 N5 102.63(8)
N3 P3 N2 114.45(7)
N3 P3 N7 114.94(8)
N2 P3 N7 105.93(8)
N3 P3 N6 105.27(8)
N2 P3 N6 113.43(8)
N7 P3 N6 102.36(9)
N1 P2 N2 121.88(8)
N1 P2 Cl2 108.91(6)
N2 P2 Cl2 108.20(6)
N1 P2 Cl1 108.50(6)
N2 P2 Cl1 108.72(6)
Cl2 P2 Cl1 97.99(3)
P3 N3 P1 126.65(9)
C5 N5 P1 128.76(12)
C5 N5 H11 109.9(16)
P1 N5 H11 111.5(16)
C1 N4 P1 127.94(13)
C1 N4 H1 113.6(16)
P1 N4 H1 112.4(16)
P2 N1 P1 121.38(9)
P2 N2 P3 121.19(9)
C1 C3 H3A 109.5
C1 C3 H3B 109.5
H3A C3 H3B 109.5
C1 C3 H3C 109.5
H3A C3 H3C 109.5
H3B C3 H3C 109.5
C9 N6 P3 128.14(14)
C9 N6 H21 114.3(18)
P3 N6 H21 108.4(18)
C13 N7 P3 130.48(14)
C13 N7 H31 119.5(19)
P3 N7 H31 109.7(19)
N4 C1 C3 111.34(14)
N4 C1 C4 106.02(15)
C3 C1 C4 109.39(16)
N4 C1 C2 110.01(15)
C3 C1 C2 111.16(17)
C4 C1 C2 108.75(16)
N5 C5 C8 110.72(15)
N5 C5 C6 106.48(16)
C8 C5 C6 109.7(2)
N5 C5 C7 110.01(16)
C8 C5 C7 110.6(2)
C6 C5 C7 109.21(19)
C1 C2 H2A 109.5
C1 C2 H2B 109.5
H2A C2 H2B 109.5
C1 C2 H2C 109.5
H2A C2 H2C 109.5
H2B C2 H2C 109.5
C1 C4 H4A 109.5
C1 C4 H4B 109.5
H4A C4 H4B 109.5
C1 C4 H4C 109.5
H4A C4 H4C 109.5
H4B C4 H4C 109.5
N6 C9 C11 110.26(17)
N6 C9 C10 109.96(17)
C11 C9 C10 110.2(2)
N6 C9 C12 107.14(18)
C11 C9 C12 108.6(2)
C10 C9 C12 110.6(2)
N7 C13 C14 110.79(16)
N7 C13 C15 106.74(18)
C14 C13 C15 109.0(2)
N7 C13 C16 109.87(18)
C14 C13 C16 109.8(2)
C15 C13 C16 110.5(2)
C13 C14 H14A 109.5
C13 C14 H14B 109.5
H14A C14 H14B 109.5
C13 C14 H14C 109.5
H14A C14 H14C 109.5
H14B C14 H14C 109.5
C5 C7 H7A 109.5
C5 C7 H7B 109.5
H7A C7 H7B 109.5
C5 C7 H7C 109.5
H7A C7 H7C 109.5
H7B C7 H7C 109.5
C9 C11 H11A 109.5
C9 C11 H11B 109.5
H11A C11 H11B 109.5
C9 C11 H11C 109.5
H11A C11 H11C 109.5
H11B C11 H11C 109.5
C5 C6 H6A 109.5
C5 C6 H6B 109.5
H6A C6 H6B 109.5
C5 C6 H6C 109.5
H6A C6 H6C 109.5
H6B C6 H6C 109.5
C5 C8 H8A 109.5
C5 C8 H8B 109.5
H8A C8 H8B 109.5
C5 C8 H8C 109.5
H8A C8 H8C 109.5
H8B C8 H8C 109.5
C13 C16 H16A 109.5
C13 C16 H16B 109.5
H16A C16 H16B 109.5
C13 C16 H16C 109.5
H16A C16 H16C 109.5
H16B C16 H16C 109.5
C13 C15 H15A 109.5
C13 C15 H15B 109.5
H15A C15 H15B 109.5
C13 C15 H15C 109.5
H15A C15 H15C 109.5
H15B C15 H15C 109.5
C9 C10 H10A 109.5
C9 C10 H10B 109.5
H10A C10 H10B 109.5
C9 C10 H10C 109.5
H10A C10 H10C 109.5
H10B C10 H10C 109.5
C9 C12 H12A 109.5
C9 C12 H12B 109.5
H12A C12 H12B 109.5
C9 C12 H12C 109.5
H12A C12 H12C 109.5
H12B C12 H12C 109.5

loop_
_geom_bond_atom_site_label_1
_geom_bond_atom_site_label_2
_geom_bond_distance
P1 N3 1.5995(13)
P1 N1 1.6236(14)
P1 N4 1.6380(15)
P1 N5 1.6512(14)
P3 N3 1.5956(14)
P3 N2 1.6221(15)
P3 N7 1.6361(16)
P3 N6 1.6502(16)
P2 N1 1.5586(15)
P2 N2 1.5604(15)
P2 Cl2 2.0343(7)
P2 Cl1 2.0343(7)
N5 C5 1.491(2)
N5 H11 0.83(2)
N4 C1 1.492(2)
N4 H1 0.78(2)
C3 C1 1.524(3)
C3 H3A 0.9800
C3 H3B 0.9800
C3 H3C 0.9800
N6 C9 1.488(2)
N6 H21 0.79(2)
N7 C13 1.482(2)
N7 H31 0.71(2)
C1 C4 1.524(3)
C1 C2 1.531(3)
C5 C8 1.514(3)
C5 C6 1.519(3)
C5 C7 1.524(3)
C2 H2A 0.9800
C2 H2B 0.9800
C2 H2C 0.9800
C4 H4A 0.9800
C4 H4B 0.9800
C4 H4C 0.9800
C9 C11 1.516(3)
C9 C10 1.525(4)
C9 C12 1.528(3)
C13 C14 1.521(3)
C13 C15 1.527(3)
C13 C16 1.525(3)
C14 H14A 0.9800
C14 H14B 0.9800
C14 H14C 0.9800
C7 H7A 0.9800
C7 H7B 0.9800
C7 H7C 0.9800
C11 H11A 0.9800
C11 H11B 0.9800
C11 H11C 0.9800
C6 H6A 0.9800
C6 H6B 0.9800
C6 H6C 0.9800
C8 H8A 0.9800
C8 H8B 0.9800
C8 H8C 0.9800
C16 H16A 0.9800
C16 H16B 0.9800
C16 H16C 0.9800
C15 H15A 0.9800
C15 H15B 0.9800
C15 H15C 0.9800
C10 H10A 0.9800
C10 H10B 0.9800
C10 H10C 0.9800
C12 H12A 0.9800
C12 H12B 0.9800
C12 H12C 0.9800

loop_
_geom_torsion_atom_site_label_1
_geom_torsion_atom_site_label_2
_geom_torsion_atom_site_label_3
_geom_torsion_atom_site_label_4
_geom_torsion
N2 P3 N3 P1 -3.94(14)
N7 P3 N3 P1 -126.90(11)
N6 P3 N3 P1 121.29(11)
N1 P1 N3 P3 0.75(14)
N4 P1 N3 P3 -123.07(11)
N5 P1 N3 P3 125.09(11)
N3 P1 N5 C5 -162.53(15)
N1 P1 N5 C5 -37.63(17)
N4 P1 N5 C5 76.55(16)
N3 P1 N4 C1 84.84(16)
N1 P1 N4 C1 -43.07(16)
N5 P1 N4 C1 -162.36(14)
N2 P2 N1 P1 -0.23(15)
Cl2 P2 N1 P1 126.77(9)
Cl1 P2 N1 P1 -127.59(9)
N3 P1 N1 P2 1.51(14)
N4 P1 N1 P2 130.20(10)
N5 P1 N1 P2 -117.82(11)
N1 P2 N2 P3 -3.33(16)
Cl2 P2 N2 P3 -130.64(9)
Cl1 P2 N2 P3 123.93(10)
N3 P3 N2 P2 5.12(14)
N7 P3 N2 P2 132.81(11)
N6 P3 N2 P2 -115.70(12)
N3 P3 N6 C9 -158.29(17)
N2 P3 N6 C9 -32.4(2)
N7 P3 N6 C9 81.23(19)
N3 P3 N7 C13 85.23(19)
N2 P3 N7 C13 -42.2(2)
N6 P3 N7 C13 -161.24(18)
P1 N4 C1 C3 -46.5(2)
P1 N4 C1 C4 -165.37(13)
P1 N4 C1 C2 77.2(2)
P1 N5 C5 C8 -47.0(2)
P1 N5 C5 C6 -166.22(16)
P1 N5 C5 C7 75.6(2)
P3 N6 C9 C11 -44.4(3)
P3 N6 C9 C10 77.4(2)
P3 N6 C9 C12 -162.41(19)
P3 N7 C13 C14 -41.1(3)
P3 N7 C13 C15 -159.7(2)
P3 N7 C13 C16 80.4(2)

loop_
_cod_related_entry_id
_cod_related_entry_database
_cod_related_entry_code
1 ChemSpider 10458698
